data_8101701
loop_
_publ_author_name
'B.-S. Zhang'

_publ_section_title
;
Crystal structure of bis[\m-chloro(2,2'-bipyridine-N,N')(\m-
2-chlorobenzoato)lead(II)], [Pb(Cl)(C~10~H~8~N~2~)(ClC~6~H~4~COO)]
~2~
;
_journal_issue 1
_journal_name_full 'Zeitschrift f\"ur Kristallographie - New Crystal Structures'
_journal_page_first 73
_journal_page_last 74
_journal_volume 220
_journal_year 2005
_chemical_formula_sum 'C17 H12 Cl2 N2 O2 Pb'
_chemical_formula_weight 554.38
_chemical_name_systematic
; 
 bis[mue-chloro(2,2'-bipyridine-N,N')(2-chloro-benzoato)lead(II)]
;
_space_group_IT_number 2
_symmetry_cell_setting triclinic
_symmetry_space_group_name_Hall '-P 1'
_symmetry_space_group_name_H-M 'P -1'
_atom_sites_solution_hydrogens geom
_atom_sites_solution_primary direct
_atom_sites_solution_secondary difmap
_audit_creation_method SHELXL-97
_cell_angle_alpha 95.55(3)
_cell_angle_beta 91.46(3)
_cell_angle_gamma 92.36(3)
_cell_formula_units_Z 2
_cell_length_a 8.5229(17)
_cell_length_b 9.5084(19)
_cell_length_c 10.709(2)
_cell_measurement_temperature 293(2)
_cell_volume 862.7(3)
_computing_structure_refinement 'SHELXL-97 (Sheldrick, 1997)'
_computing_structure_solution 'SHELXS-97 (Sheldrick, 1990)'
_diffrn_ambient_temperature 293(2)
_diffrn_measured_fraction_theta_full 0.956
_diffrn_measured_fraction_theta_max 0.956
_diffrn_measurement_device_type 'Bruker SMART APEX CCD II'
_diffrn_radiation_monochromator graphite
_diffrn_radiation_source 'fine-focus sealed tube'
_diffrn_radiation_type MoK\a
_diffrn_radiation_wavelength 0.71073
_diffrn_reflns_av_R_equivalents 0.0288
_diffrn_reflns_av_sigmaI/netI 0.0344
_diffrn_reflns_limit_h_max 12
_diffrn_reflns_limit_h_min -12
_diffrn_reflns_limit_k_max 13
_diffrn_reflns_limit_k_min -13
_diffrn_reflns_limit_l_max 14
_diffrn_reflns_limit_l_min -14
_diffrn_reflns_number 14933
_diffrn_reflns_theta_full 30.52
_diffrn_reflns_theta_max 30.52
_diffrn_reflns_theta_min 2.39
_exptl_absorpt_coefficient_mu 10.099
_exptl_absorpt_correction_T_max 0.3072
_exptl_absorpt_correction_T_min 0.1629
_exptl_crystal_colour yellow
_exptl_crystal_density_diffrn 2.134
_exptl_crystal_density_method 'not measured'
_exptl_crystal_description block
_exptl_crystal_F_000 520
_exptl_crystal_size_max 0.28
_exptl_crystal_size_mid 0.16
_exptl_crystal_size_min 0.15
_refine_diff_density_max 0.997
_refine_diff_density_min -0.993
_refine_diff_density_rms 0.108
_refine_ls_extinction_coef 0.0003(3)
_refine_ls_extinction_expression Fc^*^=kFc[1+0.001xFc^2^\l^3^/sin(2\q)]^-1/4^
_refine_ls_extinction_method SHELXL
_refine_ls_goodness_of_fit_ref 1.028
_refine_ls_hydrogen_treatment mixed
_refine_ls_matrix_type full
_refine_ls_number_parameters 218
_refine_ls_number_reflns 5055
_refine_ls_number_restraints 0
_refine_ls_restrained_S_all 1.028
_refine_ls_R_factor_all 0.0334
_refine_ls_R_factor_gt 0.0253
_refine_ls_shift/su_max 0.001
_refine_ls_shift/su_mean 0.000
_refine_ls_structure_factor_coef Fsqd
_refine_ls_weighting_details 'calc w=1/[\s^2^(Fo^2^)+(0.0285P)^2^+0.0000P] where P=(Fo^2^+2Fc^2^)/3'
_refine_ls_weighting_scheme calc
_refine_ls_wR_factor_gt 0.0548
_refine_ls_wR_factor_ref 0.0565
_reflns_number_gt 4310
_reflns_number_total 5055
_reflns_threshold_expression >2sigma(I)
_cod_data_source_file 1267-1431.cff
_cod_data_source_block shx97
_cod_original_sg_symbol_H-M P-1
_cod_database_code 8101701

loop_
_symmetry_equiv_pos_as_xyz
'x, y, z'
'-x, -y, -z'

loop_
_atom_site_label
_atom_site_type_symbol
_atom_site_fract_x
_atom_site_fract_y
_atom_site_fract_z
_atom_site_U_iso_or_equiv
_atom_site_adp_type
_atom_site_occupancy
_atom_site_symmetry_multiplicity
_atom_site_Wyckoff_symbol
_atom_site_calc_flag
_atom_site_refinement_flags
_atom_site_disorder_assembly
_atom_site_disorder_group
Pb1 Pb 0.242325(13) 0.914817(12) 0.473404(12) 0.03684(6) Uani 1 2 i d . . .
N1 N 0.2834(3) 0.6678(3) 0.5309(3) 0.0423(7) Uani 1 2 i d . . .
N2 N 0.0864(3) 0.7213(3) 0.3405(3) 0.0392(6) Uani 1 2 i d . . .
O1 O 0.3988(4) 0.8270(3) 0.2976(3) 0.0788(10) Uani 1 2 i d . . .
O2 O 0.5293(4) 1.0298(4) 0.3384(3) 0.0695(9) Uani 1 2 i d . . .
Cl1 Cl 0.3821(2) 0.6670(2) 0.06604(19) 0.1169(6) Uani 1 2 i d . . .
Cl2 Cl -0.02149(12) 0.89287(10) 0.64424(10) 0.0506(2) Uani 1 2 i d . . .
C1 C 0.3771(5) 0.6465(5) 0.6296(4) 0.0544(10) Uani 1 2 i d . . .
H1 H 0.4250 0.7242 0.6774 0.088 Uiso 1 2 i calc R . .
C2 C 0.4041(6) 0.5117(5) 0.6620(5) 0.0677(13) Uani 1 2 i d . . .
H2 H 0.4699 0.4989 0.7303 0.088 Uiso 1 2 i calc R . .
C3 C 0.3329(5) 0.3982(5) 0.5923(5) 0.0655(12) Uani 1 2 i d . . .
H3 H 0.3498 0.3070 0.6126 0.088 Uiso 1 2 i calc R . .
C4 C 0.2362(4) 0.4190(4) 0.4921(4) 0.0543(10) Uani 1 2 i d . . .
H4 H 0.1859 0.3424 0.4445 0.088 Uiso 1 2 i calc R . .
C5 C 0.2142(4) 0.5567(4) 0.4624(4) 0.0386(7) Uani 1 2 i d . . .
C6 C 0.1133(4) 0.5847(4) 0.3541(3) 0.0387(7) Uani 1 2 i d . . .
C7 C 0.0465(5) 0.4767(4) 0.2708(4) 0.0525(9) Uani 1 2 i d . . .
H7 H 0.0647 0.3829 0.2818 0.088 Uiso 1 2 i calc R . .
C8 C -0.0468(5) 0.5093(5) 0.1716(4) 0.0630(11) Uani 1 2 i d . . .
H8 H -0.0923 0.4379 0.1152 0.088 Uiso 1 2 i calc R . .
C9 C -0.0718(5) 0.6484(5) 0.1572(4) 0.0577(10) Uani 1 2 i d . . .
H9 H -0.1335 0.6731 0.0906 0.088 Uiso 1 2 i calc R . .
C10 C -0.0037(4) 0.7499(4) 0.2433(4) 0.0493(9) Uani 1 2 i d . . .
H10 H -0.0212 0.8441 0.2335 0.088 Uiso 1 2 i calc R . .
C11 C 0.4953(4) 0.9203(4) 0.2686(4) 0.0433(8) Uani 1 2 i d . . .
C12 C 0.5749(4) 0.8945(4) 0.1452(4) 0.0463(9) Uani 1 2 i d . . .
C13 C 0.6967(5) 0.9887(6) 0.1200(5) 0.0659(13) Uani 1 2 i d . . .
H13 H 0.7266 1.0631 0.1798 0.088 Uiso 1 2 i calc R . .
C14 C 0.7739(6) 0.9742(9) 0.0084(7) 0.098(2) Uani 1 2 i d . . .
H14 H 0.8545 1.0386 -0.0070 0.088 Uiso 1 2 i calc R . .
C15 C 0.7315(9) 0.8653(11) -0.0788(6) 0.117(3) Uani 1 2 i d . . .
H15 H 0.7843 0.8550 -0.1539 0.088 Uiso 1 2 i calc R . .
C16 C 0.6115(8) 0.7698(8) -0.0580(5) 0.095(2) Uani 1 2 i d . . .
H16 H 0.5835 0.6959 -0.1188 0.088 Uiso 1 2 i calc R . .
C17 C 0.5319(5) 0.7838(5) 0.0542(4) 0.0631(12) Uani 1 2 i d . . .

loop_
_atom_site_aniso_label
_atom_site_aniso_U_11
_atom_site_aniso_U_22
_atom_site_aniso_U_33
_atom_site_aniso_U_23
_atom_site_aniso_U_13
_atom_site_aniso_U_12
Pb1 0.03727(7) 0.03401(8) 0.03858(9) 0.00076(5) 0.00311(5) -0.00116(4)
N1 0.0418(14) 0.0414(16) 0.0445(18) 0.0068(13) -0.0006(12) 0.0057(12)
N2 0.0402(14) 0.0353(15) 0.0421(17) 0.0043(13) -0.0005(12) 0.0004(11)
O1 0.091(2) 0.062(2) 0.082(3) -0.0040(17) 0.0454(19) -0.0133(17)
O2 0.078(2) 0.080(2) 0.0452(18) -0.0102(16) -0.0006(15) -0.0176(17)
Cl1 0.1218(13) 0.1082(13) 0.1126(14) -0.0214(11) -0.0216(11) -0.0017(10)
Cl2 0.0621(5) 0.0415(5) 0.0493(6) 0.0066(4) 0.0121(4) 0.0022(4)
C1 0.055(2) 0.060(2) 0.049(2) 0.012(2) -0.0127(18) 0.0027(18)
C2 0.072(3) 0.068(3) 0.067(3) 0.024(3) -0.015(2) 0.013(2)
C3 0.070(3) 0.051(2) 0.080(3) 0.023(2) -0.007(2) 0.012(2)
C4 0.061(2) 0.040(2) 0.063(3) 0.010(2) -0.002(2) 0.0075(18)
C5 0.0354(15) 0.0368(17) 0.045(2) 0.0081(15) 0.0045(14) 0.0047(13)
C6 0.0440(17) 0.0342(17) 0.038(2) 0.0003(14) 0.0082(14) 0.0025(13)
C7 0.065(2) 0.0371(19) 0.054(3) -0.0024(17) -0.0046(19) 0.0025(17)
C8 0.072(3) 0.056(3) 0.056(3) -0.012(2) -0.013(2) -0.004(2)
C9 0.067(2) 0.057(3) 0.046(2) 0.000(2) -0.0190(19) 0.001(2)
C10 0.0494(19) 0.048(2) 0.050(2) 0.0052(18) -0.0081(17) 0.0009(16)
C11 0.0448(18) 0.049(2) 0.037(2) 0.0097(17) 0.0005(15) 0.0023(15)
C12 0.0361(16) 0.069(3) 0.036(2) 0.0150(18) 0.0006(14) 0.0125(16)
C13 0.0422(19) 0.094(4) 0.068(3) 0.034(3) 0.0098(19) 0.010(2)
C14 0.057(3) 0.152(7) 0.102(5) 0.074(5) 0.035(3) 0.032(4)
C15 0.108(5) 0.204(9) 0.056(4) 0.053(5) 0.041(4) 0.094(6)
C16 0.102(4) 0.150(6) 0.036(3) -0.005(3) -0.004(3) 0.068(4)
C17 0.062(2) 0.085(3) 0.043(2) 0.001(2) -0.0054(19) 0.026(2)

loop_
_atom_type_symbol
_atom_type_description
_atom_type_scat_dispersion_real
_atom_type_scat_dispersion_imag
_atom_type_scat_source
C C 0.0033 0.0016 'International Tables Vol C Tables 4.2.6.8 and 6.1.1.4'
H H 0.0000 0.0000 'International Tables Vol C Tables 4.2.6.8 and 6.1.1.4'
N N 0.0061 0.0033 'International Tables Vol C Tables 4.2.6.8 and 6.1.1.4'
O O 0.0106 0.0060 'International Tables Vol C Tables 4.2.6.8 and 6.1.1.4'
Cl Cl 0.1484 0.1585 'International Tables Vol C Tables 4.2.6.8 and 6.1.1.4'
Pb Pb -3.3944 10.1111 'International Tables Vol C Tables 4.2.6.8 and 6.1.1.4'

loop_
_geom_angle_atom_site_label_1
_geom_angle_atom_site_label_2
_geom_angle_atom_site_label_3
_geom_angle
_geom_angle_site_symmetry_1
_geom_angle_site_symmetry_3
_geom_angle_publ_flag
O1 Pb1 N1 80.38(11) . . ?
O1 Pb1 N2 70.69(11) . . ?
N1 Pb1 N2 64.93(10) . . ?
O1 Pb1 Cl2 152.92(8) . . ?
N1 Pb1 Cl2 81.78(7) . . ?
N2 Pb1 Cl2 83.34(7) . . ?
O1 Pb1 Cl2 102.95(10) . 2_576 ?
N1 Pb1 Cl2 145.93(7) . 2_576 ?
N2 Pb1 Cl2 83.93(7) . 2_576 ?
Cl2 Pb1 Cl2 81.16(4) . 2_576 ?
C5 N1 C1 119.3(3) . . ?
C5 N1 Pb1 120.2(2) . . ?
C1 N1 Pb1 120.4(3) . . ?
C10 N2 C6 118.2(3) . . ?
C10 N2 Pb1 121.3(2) . . ?
C6 N2 Pb1 119.7(2) . . ?
C11 O1 Pb1 111.3(3) . . ?
Pb1 Cl2 Pb1 98.84(4) . 2_576 ?
N1 C1 C2 121.7(4) . . ?
N1 C1 H1 119.2 . . ?
C2 C1 H1 119.2 . . ?
C3 C2 C1 119.0(4) . . ?
C3 C2 H2 120.5 . . ?
C1 C2 H2 120.5 . . ?
C2 C3 C4 119.7(4) . . ?
C2 C3 H3 120.1 . . ?
C4 C3 H3 120.1 . . ?
C3 C4 C5 119.1(4) . . ?
C3 C4 H4 120.4 . . ?
C5 C4 H4 120.4 . . ?
N1 C5 C4 121.2(3) . . ?
N1 C5 C6 117.6(3) . . ?
C4 C5 C6 121.2(3) . . ?
N2 C6 C7 121.0(3) . . ?
N2 C6 C5 116.8(3) . . ?
C7 C6 C5 122.2(3) . . ?
C8 C7 C6 119.6(4) . . ?
C8 C7 H7 120.2 . . ?
C6 C7 H7 120.2 . . ?
C9 C8 C7 119.2(4) . . ?
C9 C8 H8 120.4 . . ?
C7 C8 H8 120.4 . . ?
C10 C9 C8 118.3(4) . . ?
C10 C9 H9 120.8 . . ?
C8 C9 H9 120.8 . . ?
N2 C10 C9 123.7(4) . . ?
N2 C10 H10 118.1 . . ?
C9 C10 H10 118.1 . . ?
O2 C11 O1 122.6(4) . . ?
O2 C11 C12 119.7(3) . . ?
O1 C11 C12 117.6(4) . . ?
C13 C12 C17 118.3(4) . . ?
C13 C12 C11 117.7(4) . . ?
C17 C12 C11 123.9(4) . . ?
C14 C13 C12 121.5(6) . . ?
C14 C13 H13 119.3 . . ?
C12 C13 H13 119.3 . . ?
C15 C14 C13 119.5(7) . . ?
C15 C14 H14 120.2 . . ?
C13 C14 H14 120.2 . . ?
C14 C15 C16 121.0(6) . . ?
C14 C15 H15 119.5 . . ?
C16 C15 H15 119.5 . . ?
C15 C16 C17 120.0(6) . . ?
C15 C16 H16 120.0 . . ?
C17 C16 H16 120.0 . . ?
C16 C17 C12 119.6(5) . . ?
C16 C17 Cl1 115.8(5) . . ?
C12 C17 Cl1 124.5(3) . . ?

loop_
_geom_bond_atom_site_label_1
_geom_bond_atom_site_label_2
_geom_bond_distance
_geom_bond_site_symmetry_2
_geom_bond_publ_flag
Pb1 O1 2.436(3) . ?
Pb1 N1 2.521(3) . ?
Pb1 N2 2.524(3) . ?
Pb1 Cl2 2.9480(13) . ?
Pb1 Cl2 3.0137(13) 2_576 ?
N1 C5 1.334(5) . ?
N1 C1 1.345(5) . ?
N2 C10 1.333(5) . ?
N2 C6 1.349(4) . ?
O1 C11 1.251(5) . ?
O2 C11 1.241(5) . ?
Cl1 C17 1.673(6) . ?
Cl2 Pb1 3.0137(13) 2_576 ?
C1 C2 1.387(6) . ?
C1 H1 0.9300 . ?
C2 C3 1.363(7) . ?
C2 H2 0.9300 . ?
C3 C4 1.371(6) . ?
C3 H3 0.9300 . ?
C4 C5 1.395(5) . ?
C4 H4 0.9300 . ?
C5 C6 1.478(5) . ?
C6 C7 1.386(5) . ?
C7 C8 1.378(6) . ?
C7 H7 0.9300 . ?
C8 C9 1.370(6) . ?
C8 H8 0.9300 . ?
C9 C10 1.368(6) . ?
C9 H9 0.9300 . ?
C10 H10 0.9300 . ?
C11 C12 1.504(5) . ?
C12 C13 1.393(6) . ?
C12 C17 1.393(6) . ?
C13 C14 1.376(7) . ?
C13 H13 0.9300 . ?
C14 C15 1.357(13) . ?
C14 H14 0.9300 . ?
C15 C16 1.377(11) . ?
C15 H15 0.9300 . ?
C16 C17 1.393(7) . ?
C16 H16 0.9300 . ?
